data_7203383
loop_
_publ_author_name
'Belo, D.'
'Figueira, M. J.'
'Nunes, J. P. M.'
'Santos, I. C.'
'Pereira, L. C.'
'Gama, V.'
'Almeida, M.'
'Rovira, C.'

_publ_section_title
;
 Magnetic properties of RBzPy[Ni(?-tpdt)2] (R = H, Br, F): effects of
 cis?trans disorder
;
_journal_issue 26
_journal_name_full 'Journal of Materials Chemistry'
_journal_page_first 2746
_journal_paper_doi 10.1039/b603443h
_journal_volume 16
_journal_year 2006
_chemical_formula_moiety 'C12 H12 N, C8 H4 Ni S6'
_chemical_formula_sum 'C20 H16 N Ni S6'
_chemical_formula_weight 521.41
_chemical_name_systematic
;
?
;
_space_group_IT_number 14
_symmetry_cell_setting monoclinic
_symmetry_space_group_name_Hall '-P 2ybc'
_symmetry_space_group_name_H-M 'P 1 21/c 1'
_atom_sites_solution_hydrogens geom
_atom_sites_solution_primary direct
_atom_sites_solution_secondary difmap
_audit_creation_method SHELXL-97
_cell_angle_alpha 90.00
_cell_angle_beta 97.784(4)
_cell_angle_gamma 90.00
_cell_formula_units_Z 4
_cell_length_a 14.9140(9)
_cell_length_b 9.3981(7)
_cell_length_c 15.3174(10)
_cell_measurement_temperature 110(2)
_cell_volume 2127.2(2)
_computing_cell_refinement 'Bruker SMART, (Bruker, 2004)'
_computing_data_collection 'Bruker SMART, (Bruker, 2004)'
_computing_data_reduction 'Bruker SAINT, (Bruker, 2004)'
_computing_molecular_graphics SCHAKAL(Keller,1989),ORTEP3(Farrugia,1997)
_computing_publication_material 'WinGX (Farrugia, 1999)'
_computing_structure_refinement 'SHELXL-97 (Sheldrick, 1997)'
_computing_structure_solution 'SIR97 (Altomare, 1999)'
_diffrn_ambient_temperature 110(2)
_diffrn_measured_fraction_theta_full 0.994
_diffrn_measured_fraction_theta_max 0.994
_diffrn_measurement_device_type 'Bruker-AXS APEX- CCD area-detector'
_diffrn_measurement_method '\f and \w'
_diffrn_radiation_monochromator graphite
_diffrn_radiation_source 'fine-focus sealed tube'
_diffrn_radiation_type MoK\a
_diffrn_radiation_wavelength 0.71073
_diffrn_reflns_av_R_equivalents 0.0436
_diffrn_reflns_av_sigmaI/netI 0.0413
_diffrn_reflns_limit_h_max 18
_diffrn_reflns_limit_h_min -18
_diffrn_reflns_limit_k_max 11
_diffrn_reflns_limit_k_min -11
_diffrn_reflns_limit_l_max 19
_diffrn_reflns_limit_l_min -18
_diffrn_reflns_number 15886
_diffrn_reflns_theta_full 26.39
_diffrn_reflns_theta_max 26.39
_diffrn_reflns_theta_min 2.55
_exptl_absorpt_coefficient_mu 1.508
_exptl_absorpt_correction_T_max 0.859
_exptl_absorpt_correction_T_min 0.7630
_exptl_absorpt_correction_type multi-scan
_exptl_absorpt_process_details '(SADABS; Sheldrick, 1996)'
_exptl_crystal_colour black
_exptl_crystal_density_diffrn 1.628
_exptl_crystal_density_method 'not measured'
_exptl_crystal_description prism
_exptl_crystal_F_000 1068
_exptl_crystal_size_max 0.16
_exptl_crystal_size_mid 0.15
_exptl_crystal_size_min 0.10
_refine_diff_density_max 0.512
_refine_diff_density_min -0.497
_refine_diff_density_rms 0.082
_refine_ls_extinction_method none
_refine_ls_goodness_of_fit_ref 1.045
_refine_ls_hydrogen_treatment constr
_refine_ls_matrix_type full
_refine_ls_number_parameters 272
_refine_ls_number_reflns 4329
_refine_ls_number_restraints 10
_refine_ls_restrained_S_all 1.047
_refine_ls_R_factor_all 0.0542
_refine_ls_R_factor_gt 0.0369
_refine_ls_shift/su_max 0.001
_refine_ls_shift/su_mean 0.000
_refine_ls_structure_factor_coef Fsqd
_refine_ls_weighting_details 'calc w=1/[\s^2^(Fo^2^)+(0.0528P)^2^+0.6156P] where P=(Fo^2^+2Fc^2^)/3'
_refine_ls_weighting_scheme calc
_refine_ls_wR_factor_gt 0.0952
_refine_ls_wR_factor_ref 0.1020
_reflns_number_gt 3325
_reflns_number_total 4329
_reflns_threshold_expression >2sigma(I)
_cod_data_source_file b603443h.txt
_cod_data_source_block 1
_cod_original_sg_symbol_H-M P21/C
_cod_database_code 7203383

loop_
_symmetry_equiv_pos_as_xyz
'x, y, z'
'-x, y+1/2, -z+1/2'
'-x, -y, -z'
'x, -y-1/2, z-1/2'

loop_
_atom_site_label
_atom_site_type_symbol
_atom_site_fract_x
_atom_site_fract_y
_atom_site_fract_z
_atom_site_U_iso_or_equiv
_atom_site_adp_type
_atom_site_occupancy
_atom_site_symmetry_multiplicity
_atom_site_calc_flag
_atom_site_refinement_flags
_atom_site_disorder_assembly
_atom_site_disorder_group
Ni Ni 0.69754(2) -0.00226(4) 0.43098(2) 0.02166(12) Uani 1 1 d . . .
S1 S 0.80979(5) 0.03637(8) 0.53330(5) 0.02824(18) Uani 1 1 d . . .
S2 S 0.60856(5) 0.14326(8) 0.48705(5) 0.03010(19) Uani 1 1 d . . .
S3 S 0.65104(7) 0.33767(10) 0.64890(6) 0.0472(2) Uani 1 1 d . . .
S4 S 0.58314(5) -0.05505(8) 0.33380(5) 0.02854(18) Uani 1 1 d . . .
S5 S 0.79001(4) -0.13569(7) 0.37002(5) 0.02457(17) Uani 1 1 d . B .
C1 C 0.6785(2) 0.2082(3) 0.5764(2) 0.0296(7) Uani 1 1 d . . .
C2 C 0.7661(2) 0.1618(3) 0.5991(2) 0.0293(7) Uani 1 1 d . . .
C3 C 0.8150(2) 0.2332(3) 0.67858(19) 0.0268(6) Uani 1 1 d . . .
H3 H 0.8742 0.2153 0.7040 0.032 Uiso 1 1 calc R . .
C4 C 0.7567(2) 0.3304(4) 0.7073(2) 0.0451(9) Uani 1 1 d . . .
H4 H 0.7738 0.3888 0.7558 0.054 Uiso 1 1 calc R . .
C5 C 0.72023(18) -0.2047(3) 0.28097(19) 0.0247(6) Uani 1 1 d D . .
C6 C 0.62990(19) -0.1711(3) 0.26516(19) 0.0259(6) Uani 1 1 d D B .
C8 C 0.6454(2) -0.3313(3) 0.1515(2) 0.0353(7) Uani 1 1 d D . .
H8 H 0.6291 -0.3851 0.1008 0.042 Uiso 1 1 calc R A 1
C7 C 0.5840(10) -0.2500(16) 0.1908(8) 0.028(3) Uani 0.840(4) 1 d PD B 1
H7 H 0.5221 -0.2467 0.1719 0.033 Uiso 0.840(4) 1 calc PR B 1
S7 S 0.5694(14) -0.236(2) 0.1738(13) 0.029(3) Uani 0.160(4) 1 d P B 2
S6 S 0.75263(11) -0.32326(14) 0.20457(8) 0.0284(4) Uani 0.840(4) 1 d P B 1
C60 C 0.7234(14) -0.304(3) 0.2051(16) 0.049(12) Uani 0.160(4) 1 d PDU B 2
H60 H 0.7776 -0.3451 0.1949 0.059 Uiso 0.160(4) 1 calc PR B 2
N N 0.75540(18) 0.4880(3) 0.44458(18) 0.0366(6) Uani 1 1 d . . .
C9 C 0.9576(2) 0.2965(4) 0.4256(3) 0.0478(9) Uani 1 1 d . . .
H9 H 0.9425 0.2260 0.4637 0.057 Uiso 1 1 calc R . .
C10 C 1.0215(2) 0.2691(4) 0.3702(3) 0.0481(9) Uani 1 1 d . . .
H10 H 1.0512 0.1818 0.3729 0.058 Uiso 1 1 calc R . .
C11 C 1.0410(2) 0.3703(4) 0.3114(2) 0.0430(8) Uani 1 1 d . . .
H11 H 1.0825 0.3509 0.2728 0.052 Uiso 1 1 calc R . .
C12 C 0.9992(2) 0.5006(3) 0.3094(2) 0.0372(8) Uani 1 1 d . . .
H12 H 1.0124 0.5691 0.2692 0.045 Uiso 1 1 calc R . .
C13 C 0.93785(19) 0.5309(3) 0.3666(2) 0.0339(7) Uani 1 1 d . . .
H13 H 0.9112 0.6204 0.3660 0.041 Uiso 1 1 calc R . .
C14 C 0.9160(2) 0.4283(4) 0.4246(2) 0.0364(7) Uani 1 1 d . . .
C15 C 0.8506(2) 0.4613(5) 0.4886(2) 0.0556(11) Uani 1 1 d . . .
H15A H 0.8718 0.5448 0.5226 0.067 Uiso 1 1 calc R . .
H15B H 0.8500 0.3824 0.5293 0.067 Uiso 1 1 calc R . .
C16 C 0.7233(2) 0.4183(4) 0.3702(2) 0.0382(8) Uani 1 1 d . . .
H16 H 0.7598 0.3532 0.3458 0.046 Uiso 1 1 calc R . .
C17 C 0.6371(2) 0.4429(4) 0.3303(2) 0.0402(8) Uani 1 1 d . . .
H17 H 0.6151 0.3951 0.2786 0.048 Uiso 1 1 calc R . .
C18 C 0.5836(2) 0.5373(4) 0.3661(2) 0.0404(8) Uani 1 1 d . . .
H18 H 0.5255 0.5561 0.3383 0.048 Uiso 1 1 calc R . .
C19 C 0.6160(2) 0.6052(4) 0.4438(2) 0.0426(8) Uani 1 1 d . . .
H19 H 0.5791 0.6670 0.4704 0.051 Uiso 1 1 calc R . .
C20 C 0.7029(2) 0.5802(4) 0.4810(2) 0.0413(8) Uani 1 1 d . . .
H20 H 0.7260 0.6279 0.5323 0.050 Uiso 1 1 calc R . .

loop_
_atom_site_aniso_label
_atom_site_aniso_U_11
_atom_site_aniso_U_22
_atom_site_aniso_U_33
_atom_site_aniso_U_23
_atom_site_aniso_U_13
_atom_site_aniso_U_12
Ni 0.0218(2) 0.02165(19) 0.0211(2) 0.00032(14) 0.00148(14) 0.00088(13)
S1 0.0231(4) 0.0328(4) 0.0281(4) -0.0033(3) 0.0009(3) -0.0014(3)
S2 0.0309(4) 0.0323(4) 0.0258(4) -0.0013(3) -0.0006(3) 0.0102(3)
S3 0.0637(6) 0.0380(5) 0.0394(5) -0.0068(4) 0.0051(4) 0.0116(4)
S4 0.0230(4) 0.0342(4) 0.0270(4) -0.0046(3) -0.0017(3) 0.0042(3)
S5 0.0215(3) 0.0261(4) 0.0257(4) -0.0017(3) 0.0015(3) 0.0009(3)
C1 0.0403(17) 0.0234(14) 0.0253(17) -0.0005(13) 0.0051(13) 0.0029(12)
C2 0.0329(16) 0.0269(15) 0.0280(17) -0.0022(13) 0.0043(13) -0.0037(12)
C3 0.0398(17) 0.0209(13) 0.0200(15) -0.0027(12) 0.0053(12) -0.0070(12)
C4 0.063(2) 0.0365(18) 0.035(2) -0.0083(16) 0.0053(17) -0.0144(17)
C5 0.0278(15) 0.0218(14) 0.0249(16) 0.0009(12) 0.0050(12) -0.0008(11)
C6 0.0256(14) 0.0287(15) 0.0232(16) 0.0016(12) 0.0028(12) -0.0009(12)
C8 0.0455(19) 0.0340(17) 0.0264(18) -0.0050(14) 0.0046(14) -0.0069(14)
C7 0.030(4) 0.028(3) 0.023(7) 0.002(4) -0.005(4) 0.003(2)
S7 0.045(8) 0.029(5) 0.009(5) -0.003(4) -0.004(4) -0.002(4)
S6 0.0244(8) 0.0312(6) 0.0298(6) -0.0059(4) 0.0041(4) -0.0003(5)
C60 0.027(15) 0.059(15) 0.064(15) 0.019(9) 0.016(9) 0.015(8)
N 0.0374(15) 0.0453(16) 0.0273(16) 0.0009(13) 0.0055(12) -0.0119(12)
C9 0.051(2) 0.043(2) 0.044(2) 0.0169(18) -0.0131(17) -0.0122(17)
C10 0.051(2) 0.0378(19) 0.050(2) -0.0024(18) -0.0133(18) 0.0096(16)
C11 0.0327(18) 0.053(2) 0.041(2) -0.0035(17) -0.0039(15) 0.0078(15)
C12 0.0258(15) 0.0447(19) 0.039(2) 0.0106(16) -0.0034(13) -0.0024(14)
C13 0.0278(16) 0.0344(17) 0.037(2) 0.0048(14) -0.0048(13) 0.0052(13)
C14 0.0297(16) 0.048(2) 0.0292(18) 0.0044(15) -0.0031(13) -0.0060(14)
C15 0.043(2) 0.089(3) 0.033(2) 0.002(2) -0.0027(16) -0.012(2)
C16 0.0350(18) 0.0425(19) 0.038(2) -0.0078(16) 0.0092(14) -0.0103(14)
C17 0.0322(17) 0.047(2) 0.042(2) -0.0086(17) 0.0084(15) -0.0148(15)
C18 0.0370(18) 0.0435(19) 0.041(2) 0.0009(16) 0.0074(15) -0.0076(15)
C19 0.051(2) 0.0355(18) 0.044(2) 0.0017(16) 0.0176(17) -0.0023(15)
C20 0.055(2) 0.0435(19) 0.0271(19) -0.0027(16) 0.0102(16) -0.0161(17)

loop_
_atom_type_symbol
_atom_type_description
_atom_type_scat_dispersion_real
_atom_type_scat_dispersion_imag
_atom_type_scat_source
C C 0.0033 0.0016 'International Tables Vol C Tables 4.2.6.8 and 6.1.1.4'
H H 0.0000 0.0000 'International Tables Vol C Tables 4.2.6.8 and 6.1.1.4'
N N 0.0061 0.0033 'International Tables Vol C Tables 4.2.6.8 and 6.1.1.4'
S S 0.1246 0.1234 'International Tables Vol C Tables 4.2.6.8 and 6.1.1.4'
Ni Ni 0.3393 1.1124 'International Tables Vol C Tables 4.2.6.8 and 6.1.1.4'

loop_
_geom_angle_atom_site_label_1
_geom_angle_atom_site_label_2
_geom_angle_atom_site_label_3
_geom_angle
_geom_angle_site_symmetry_1
_geom_angle_site_symmetry_3
_geom_angle_publ_flag
S2 Ni S1 93.58(3) . . ?
S2 Ni S4 87.08(3) . . ?
S1 Ni S4 175.76(3) . . ?
S2 Ni S5 176.05(3) . . ?
S1 Ni S5 86.22(3) . . ?
S4 Ni S5 93.41(3) . . ?
C2 S1 Ni 102.73(11) . . ?
C1 S2 Ni 101.66(10) . . ?
C4 S3 C1 91.51(16) . . ?
C6 S4 Ni 102.58(10) . . ?
C5 S5 Ni 101.95(10) . . ?
C2 C1 S2 122.8(2) . . ?
C2 C1 S3 111.1(2) . . ?
S2 C1 S3 126.12(18) . . ?
C1 C2 C3 114.0(3) . . ?
C1 C2 S1 119.1(2) . . ?
C3 C2 S1 126.8(2) . . ?
C4 C3 C2 107.4(3) . . ?
C4 C3 H3 126.3 . . ?
C2 C3 H3 126.3 . . ?
C3 C4 S3 116.0(3) . . ?
C3 C4 H4 122.0 . . ?
S3 C4 H4 122.0 . . ?
C6 C5 C60 98.0(8) . . ?
C6 C5 S5 121.7(2) . . ?
C60 C5 S5 140.3(8) . . ?
C6 C5 S6 112.7(2) . . ?
C60 C5 S6 14.7(7) . . ?
S5 C5 S6 125.61(17) . . ?
C5 C6 C7 111.6(6) . . ?
C5 C6 S7 117.9(7) . . ?
C7 C6 S7 9.5(12) . . ?
C5 C6 S4 120.4(2) . . ?
C7 C6 S4 127.9(6) . . ?
S7 C6 S4 121.5(7) . . ?
C60 C8 C7 101.2(10) . . ?
C60 C8 S7 110.8(11) . . ?
C7 C8 S7 12.5(12) . . ?
C60 C8 S6 12.6(9) . . ?
C7 C8 S6 113.7(6) . . ?
S7 C8 S6 123.3(7) . . ?
C60 C8 H8 135.7 . . ?
C7 C8 H8 123.2 . . ?
S7 C8 H8 113.0 . . ?
S6 C8 H8 123.2 . . ?
C8 C7 C6 110.6(9) . . ?
C8 C7 H7 124.7 . . ?
C6 C7 H7 124.7 . . ?
C8 S7 C6 94.0(11) . . ?
C8 S6 C5 91.22(16) . . ?
C8 C60 C5 118.5(15) . . ?
C8 C60 H60 120.8 . . ?
C5 C60 H60 120.8 . . ?
C20 N C16 120.4(3) . . ?
C20 N C15 119.3(3) . . ?
C16 N C15 120.3(3) . . ?
C10 C9 C14 120.3(3) . . ?
C10 C9 H9 119.8 . . ?
C14 C9 H9 119.8 . . ?
C11 C10 C9 120.0(3) . . ?
C11 C10 H10 120.0 . . ?
C9 C10 H10 120.0 . . ?
C10 C11 C12 120.0(3) . . ?
C10 C11 H11 120.0 . . ?
C12 C11 H11 120.0 . . ?
C11 C12 C13 120.5(3) . . ?
C11 C12 H12 119.7 . . ?
C13 C12 H12 119.7 . . ?
C12 C13 C14 120.0(3) . . ?
C12 C13 H13 120.0 . . ?
C14 C13 H13 120.0 . . ?
C13 C14 C9 119.2(3) . . ?
C13 C14 C15 120.4(3) . . ?
C9 C14 C15 120.4(3) . . ?
C14 C15 N 113.4(3) . . ?
C14 C15 H15A 108.9 . . ?
N C15 H15A 108.9 . . ?
C14 C15 H15B 108.9 . . ?
N C15 H15B 108.9 . . ?
H15A C15 H15B 107.7 . . ?
N C16 C17 120.2(3) . . ?
N C16 H16 119.9 . . ?
C17 C16 H16 119.9 . . ?
C18 C17 C16 119.9(3) . . ?
C18 C17 H17 120.1 . . ?
C16 C17 H17 120.1 . . ?
C17 C18 C19 119.7(3) . . ?
C17 C18 H18 120.1 . . ?
C19 C18 H18 120.1 . . ?
C20 C19 C18 118.8(3) . . ?
C20 C19 H19 120.6 . . ?
C18 C19 H19 120.6 . . ?
N C20 C19 120.9(3) . . ?
N C20 H20 119.5 . . ?
C19 C20 H20 119.5 . . ?

loop_
_geom_bond_atom_site_label_1
_geom_bond_atom_site_label_2
_geom_bond_distance
_geom_bond_site_symmetry_2
_geom_bond_publ_flag
Ni S2 2.1629(8) . ?
Ni S1 2.1634(8) . ?
Ni S4 2.1645(8) . ?
Ni S5 2.1667(7) . ?
S1 C2 1.735(3) . ?
S2 C1 1.717(3) . ?
S3 C4 1.704(4) . ?
S3 C1 1.733(3) . ?
S4 C6 1.726(3) . ?
S5 C5 1.726(3) . ?
C1 C2 1.376(4) . ?
C2 C3 1.491(4) . ?
C3 C4 1.375(4) . ?
C3 H3 0.9300 . ?
C4 H4 0.9300 . ?
C5 C6 1.373(4) . ?
C5 C60 1.494(17) . ?
C5 S6 1.732(3) . ?
C6 C7 1.451(12) . ?
C6 S7 1.673(19) . ?
C8 C60 1.355(17) . ?
C8 C7 1.390(13) . ?
C8 S7 1.52(2) . ?
C8 S6 1.695(3) . ?
C8 H8 0.9300 . ?
C7 H7 0.9300 . ?
C60 H60 0.9300 . ?
N C20 1.339(4) . ?
N C16 1.345(4) . ?
N C15 1.508(4) . ?
C9 C10 1.384(5) . ?
C9 C14 1.384(5) . ?
C9 H9 0.9300 . ?
C10 C11 1.368(5) . ?
C10 H10 0.9300 . ?
C11 C12 1.372(4) . ?
C11 H11 0.9300 . ?
C12 C13 1.379(4) . ?
C12 H12 0.9300 . ?
C13 C14 1.381(4) . ?
C13 H13 0.9300 . ?
C14 C15 1.506(5) . ?
C15 H15A 0.9700 . ?
C15 H15B 0.9700 . ?
C16 C17 1.366(5) . ?
C16 H16 0.9300 . ?
C17 C18 1.357(5) . ?
C17 H17 0.9300 . ?
C18 C19 1.379(5) . ?
C18 H18 0.9300 . ?
C19 C20 1.364(5) . ?
C19 H19 0.9300 . ?
C20 H20 0.9300 . ?
